data_4104795
loop_
_publ_author_name
'Madhab C. Das'
'Parimal K. Bharadwaj'

_publ_section_title
;
 A Porous Coordination Polymer Exhibiting Reversible Single-Crystal to
 Single-Crystal Substitution Reactions at Mn(II) Centers by Nitrile Guest
 Molecules
;
_journal_name_full 'Journal of the American Chemical Society'
_journal_page_first 10942
_journal_page_last 10949
_journal_paper_doi 10.1021/ja9006035
_journal_volume 131
_journal_year 2009
_chemical_formula_sum 'C20 H16 Mn N4 O4'
_chemical_formula_weight 431.31
_chemical_name_systematic
;
 ?
;
_space_group_IT_number 15
_symmetry_cell_setting monoclinic
_symmetry_space_group_name_Hall '-C 2yc'
_symmetry_space_group_name_H-M 'C 1 2/c 1'
_atom_sites_solution_hydrogens geom
_atom_sites_solution_primary direct
_atom_sites_solution_secondary difmap
_audit_creation_method SHELXL-97
_cell_angle_alpha 90.00
_cell_angle_beta 114.835(5)
_cell_angle_gamma 90.00
_cell_formula_units_Z 8
_cell_length_a 18.237(6)
_cell_length_b 15.078(3)
_cell_length_c 16.285(5)
_cell_measurement_temperature 100(1)
_cell_measurement_theta_max 28.3
_cell_measurement_theta_min 2.6
_cell_volume 4064(2)
_computing_cell_refinement 'SAINT 6.45 ( Bruker, 2003)'
_computing_data_collection 'SMART 5.628 (Bruker, 2003)'
_computing_data_reduction 'SAINT 6.45  (Bruker, 2003)'
_computing_molecular_graphics 'Diamond 2.1e'
_computing_structure_refinement 'SHELXL-97 (Sheldrick, 1997)'
_computing_structure_solution SIR-97
_diffrn_ambient_temperature 100(1)
_diffrn_measured_fraction_theta_full 0.984
_diffrn_measured_fraction_theta_max 0.984
_diffrn_measurement_device_type 'Bruker SMART APEX'
_diffrn_measurement_method /w-scans
_diffrn_radiation_monochromator graphite
_diffrn_radiation_source 'fine-focus sealed tube'
_diffrn_radiation_type MoK\a
_diffrn_radiation_wavelength 0.71069
_diffrn_reflns_av_R_equivalents 0.0686
_diffrn_reflns_av_sigmaI/netI 0.0773
_diffrn_reflns_limit_h_max 24
_diffrn_reflns_limit_h_min -21
_diffrn_reflns_limit_k_max 20
_diffrn_reflns_limit_k_min -19
_diffrn_reflns_limit_l_max 17
_diffrn_reflns_limit_l_min -21
_diffrn_reflns_number 13069
_diffrn_reflns_theta_full 28.31
_diffrn_reflns_theta_max 28.31
_diffrn_reflns_theta_min 2.58
_exptl_absorpt_coefficient_mu 0.683
_exptl_absorpt_correction_T_max 0.8986
_exptl_absorpt_correction_T_min 0.8812
_exptl_absorpt_correction_type empirical
_exptl_absorpt_process_details 'SADABAS 2.10 (Bruker 2003)'
_exptl_crystal_colour 'pale yellow'
_exptl_crystal_density_diffrn 1.410
_exptl_crystal_description block
_exptl_crystal_F_000 1768
_exptl_crystal_size_max 0.19
_exptl_crystal_size_mid 0.18
_exptl_crystal_size_min 0.16
_refine_diff_density_max 0.660
_refine_diff_density_min -0.425
_refine_diff_density_rms 0.182
_refine_ls_extinction_method none
_refine_ls_goodness_of_fit_ref 1.075
_refine_ls_hydrogen_treatment constr
_refine_ls_matrix_type full
_refine_ls_number_parameters 230
_refine_ls_number_reflns 4968
_refine_ls_number_restraints 2
_refine_ls_restrained_S_all 1.078
_refine_ls_R_factor_all 0.1080
_refine_ls_R_factor_gt 0.0720
_refine_ls_shift/su_max 0.001
_refine_ls_shift/su_mean 0.000
_refine_ls_structure_factor_coef Fsqd
_refine_ls_weighting_details 'calc w=1/[\s^2^(Fo^2^)+(0.2000P)^2^+0.0000P] where P=(Fo^2^+2Fc^2^)/3'
_refine_ls_weighting_scheme calc
_refine_ls_wR_factor_gt 0.1844
_refine_ls_wR_factor_ref 0.2440
_reflns_number_gt 3132
_reflns_number_total 4968
_reflns_threshold_expression >2sigma(I)
_cod_data_source_file ja9006035_si_002_03.cif
_cod_data_source_block complex3
_cod_database_code 4104795

loop_
_symmetry_equiv_pos_as_xyz
'x, y, z'
'-x, y, -z+1/2'
'x+1/2, y+1/2, z'
'-x+1/2, y+1/2, -z+1/2'
'-x, -y, -z'
'x, -y, z-1/2'
'-x+1/2, -y+1/2, -z'
'x+1/2, -y+1/2, z-1/2'

loop_
_atom_site_label
_atom_site_type_symbol
_atom_site_fract_x
_atom_site_fract_y
_atom_site_fract_z
_atom_site_U_iso_or_equiv
_atom_site_adp_type
_atom_site_occupancy
_atom_site_symmetry_multiplicity
_atom_site_calc_flag
_atom_site_refinement_flags
Mn1 Mn 0.77170(6) 0.89003(5) 0.54410(6) 0.0295(3) Uani 1 1 d .
O2 O 0.7566(3) 1.0432(3) 0.5322(3) 0.0357(10) Uani 1 1 d .
O3 O 0.7762(3) 0.9723(3) 0.6577(3) 0.0410(11) Uani 1 1 d .
O4 O 0.7964(3) 0.7682(3) 0.6102(3) 0.0377(11) Uani 1 1 d .
O5 O 0.7495(3) 0.8704(3) 0.4080(3) 0.0385(11) Uani 1 1 d .
N2 N 0.6779(4) 1.3556(3) 0.5783(3) 0.0357(12) Uani 1 1 d .
NH2 H 0.6819 1.3564 0.5275 0.043 Uiso 1 1 calc R
C5 C 0.7754(4) 0.7008(4) 0.7303(4) 0.0296(12) Uani 1 1 d .
C3 C 0.6997(4) 1.2799(4) 0.6311(4) 0.0316(13) Uani 1 1 d .
C14 C 0.7555(4) 0.6259(4) 0.7643(4) 0.0316(13) Uani 1 1 d .
H14 H 0.7398 0.5748 0.7292 0.038 Uiso 1 1 calc R
C1 C 0.7415(4) 1.1262(4) 0.6492(4) 0.0338(13) Uani 1 1 d .
N1 N 0.9037(3) 0.9063(4) 0.5733(4) 0.0380(12) Uani 1 1 d .
C2 C 0.7203(4) 1.2033(4) 0.5974(4) 0.0278(12) Uani 1 1 d .
H2 H 0.7200 1.2038 0.5401 0.033 Uiso 1 1 calc R
C4 C 0.7992(4) 0.7778(4) 0.7822(4) 0.0308(13) Uani 1 1 d .
H4 H 0.8142 0.8277 0.7594 0.037 Uiso 1 1 calc R
C7 C 0.7599(4) 1.0434(4) 0.6104(4) 0.0306(13) Uani 1 1 d .
C13 C 1.1488(4) 0.9324(4) 0.6068(4) 0.0349(13) Uani 1 1 d .
H13A H 1.1514 0.9830 0.5714 0.042 Uiso 1 1 calc R
H13B H 1.1837 0.9445 0.6697 0.042 Uiso 1 1 calc R
C10 C 1.0633(4) 0.9218(4) 0.5966(4) 0.0351(13) Uani 1 1 d .
C6 C 0.7735(4) 0.7005(4) 0.6371(4) 0.0287(12) Uani 1 1 d .
C9 C 1.0120(5) 0.8600(6) 0.5388(5) 0.042(3) Uani 1 1 d .
H9 H 1.0304 0.8211 0.5072 0.082 Uiso 1 1 calc R
C11 C 1.0314(5) 0.9739(7) 0.6413(6) 0.041(3) Uani 1 1 d .
H11 H 1.0635 1.0163 0.6821 0.085 Uiso 1 1 calc R
C12 C 0.9524(4) 0.9643(4) 0.6268(4) 0.041(3) Uani 1 1 d .
H12 H 0.9324 1.0022 0.6575 0.073 Uiso 1 1 calc R
C8 C 0.9333(5) 0.8563(4) 0.5281(4) 0.040(4) Uani 1 1 d .
H8 H 0.8988 0.8160 0.4865 0.072 Uiso 1 1 calc R
C19 C 0.8703(5) 0.5672(5) 0.1879(5) 0.045(5) Uani 1 1 d .
H19A H 0.8972 0.6016 0.1619 0.073 Uiso 1 1 calc R
H19B H 0.8440 0.5156 0.1593 0.073 Uiso 1 1 calc R
C20 C 0.8695(4) 0.5928(3) 0.2698(4) 0.044(4) Uani 1 1 d .
H20 H 0.8424 0.5577 0.2951 0.056 Uiso 1 1 calc R
C21 C 0.9077(4) 0.6685(4) 0.3141(4) 0.037(3) Uani 1 1 d .
N3 N 0.6345(4) 0.8781(4) 0.4989(4) 0.040(6) Uani 1 1 d .
C15 C 0.5640(3) 0.8744(3) 0.4664(4) 0.047(5) Uani 1 1 d .
C16 C 0.4800(4) 0.8747(4) 0.4217(4) 0.045(5) Uani 1 1 d D
H16 H 0.4492 0.8799 0.4546 0.066 Uiso 1 1 calc R
C17 C 0.4423(3) 0.8671(3) 0.3288(3) 0.044(6) Uani 1 1 d D
H17A H 0.4730 0.8618 0.2956 0.073 Uiso 1 1 calc R
H17B H 0.3862 0.8673 0.2993 0.073 Uiso 1 1 calc R
N4 N 0.9384(4) 0.735(3) 0.348(3) 0.043(6) Uani 1 1 d .

loop_
_atom_site_aniso_label
_atom_site_aniso_U_11
_atom_site_aniso_U_22
_atom_site_aniso_U_33
_atom_site_aniso_U_23
_atom_site_aniso_U_13
_atom_site_aniso_U_12
Mn1 0.0510(6) 0.0205(5) 0.0238(5) -0.0009(3) 0.0225(4) -0.0009(4)
O2 0.062(3) 0.023(2) 0.031(2) -0.0001(16) 0.028(2) 0.0028(18)
O3 0.081(3) 0.023(2) 0.032(2) 0.0005(17) 0.037(2) 0.008(2)
O4 0.072(3) 0.021(2) 0.028(2) 0.0035(16) 0.029(2) -0.0010(19)
O5 0.071(3) 0.026(2) 0.025(2) -0.0020(16) 0.026(2) -0.008(2)
N2 0.066(4) 0.023(2) 0.031(3) 0.002(2) 0.033(3) 0.004(2)
C5 0.042(3) 0.023(3) 0.026(3) -0.004(2) 0.017(2) -0.002(2)
C3 0.049(4) 0.024(3) 0.028(3) 0.003(2) 0.023(3) -0.003(2)
C14 0.054(4) 0.025(3) 0.023(3) -0.001(2) 0.022(3) -0.003(2)
C1 0.049(4) 0.030(3) 0.029(3) 0.003(2) 0.022(3) 0.002(2)
N1 0.049(3) 0.033(3) 0.035(3) 0.003(2) 0.021(3) 0.001(2)
C2 0.044(3) 0.021(3) 0.024(3) 0.003(2) 0.020(2) 0.002(2)
C4 0.051(4) 0.019(3) 0.028(3) 0.003(2) 0.022(3) 0.002(2)
C7 0.050(4) 0.027(3) 0.021(3) 0.002(2) 0.020(3) 0.003(2)
C13 0.048(4) 0.028(3) 0.032(3) 0.005(2) 0.020(3) 0.001(3)
C10 0.056(4) 0.025(3) 0.029(3) 0.004(2) 0.022(3) 0.003(3)
C6 0.041(3) 0.021(3) 0.026(3) 0.000(2) 0.016(2) 0.003(2)
C9 0.056(4) 0.028(5) 0.036(7) 0.007(5) 0.014(5) -0.003(4)
C11 0.057(5) 0.024(5) 0.036(5) -0.005(4) 0.015(4) -0.002(4)
C12 0.055(5) 0.026(5) 0.037(5) -0.007(5) 0.016(4) -0.002(4)
C8 0.055(5) 0.025(5) 0.037(8) 0.008(5) 0.016(5) -0.002(4)
C19 0.061(6) 0.027(6) 0.038(6) -0.005(5) 0.012(5) 0.002(5)
C20 0.057(5) 0.028(5) 0.041(5) 0.012(4) 0.015(4) -0.001(4)
C21 0.054(4) 0.023(4) 0.031(4) 0.006(2) 0.014(2) 0.003(2)
N3 0.055(4) 0.025(4) 0.035(4) 0.007(4) 0.015(3) -0.003(3)
C15 0.056(5) 0.035(5) 0.044(5) 0.007(4) 0.016(4) -0.003(4)
C16 0.063(4) 0.029(4) 0.034(4) 0.009(3) 0.013(3) -0.002(3)
C17 0.055(4) 0.032(5) 0.040(4) 0.011(3) 0.015(2) 0.003(3)
N4 0.063(4) 0.027(4) 0.033(4) 0.006(3) 0.014(3) -0.002(3)

loop_
_atom_type_symbol
_atom_type_description
_atom_type_scat_dispersion_real
_atom_type_scat_dispersion_imag
_atom_type_scat_source
C C 0.0033 0.0016 'International Tables Vol C Tables 4.2.6.8 and 6.1.1.4'
H H 0.0000 0.0000 'International Tables Vol C Tables 4.2.6.8 and 6.1.1.4'
N N 0.0061 0.0033 'International Tables Vol C Tables 4.2.6.8 and 6.1.1.4'
O O 0.0106 0.0060 'International Tables Vol C Tables 4.2.6.8 and 6.1.1.4'
Mn Mn 0.3368 0.7283 'International Tables Vol C Tables 4.2.6.8 and 6.1.1.4'

loop_
_geom_angle_atom_site_label_1
_geom_angle_atom_site_label_2
_geom_angle_atom_site_label_3
_geom_angle
_geom_angle_site_symmetry_1
_geom_angle_site_symmetry_3
O4 Mn1 O5 108.98(16) . .
O4 Mn1 O3 98.03(15) . .
O5 Mn1 O3 152.79(17) . .
O4 Mn1 N1 90.37(19) . .
O5 Mn1 N1 87.4(2) . .
O3 Mn1 N1 95.8(2) . .
O4 Mn1 N3 93.8(2) . .
O5 Mn1 N3 87.1(3) . .
O3 Mn1 N3 87.9(3) . .
N1 Mn1 N3 173.9(3) . .
O4 Mn1 O2 155.91(15) . .
O5 Mn1 O2 95.07(15) . .
O3 Mn1 O2 58.06(14) . .
N1 Mn1 O2 89.35(18) . .
N3 Mn1 O2 88.6(2) . .
O4 Mn1 C7 127.49(17) . .
O5 Mn1 C7 123.42(17) . .
O3 Mn1 C7 29.46(16) . .
N1 Mn1 C7 94.8(2) . .
N3 Mn1 C7 86.2(2) . .
O2 Mn1 C7 28.71(15) . .
C7 O2 Mn1 88.0(3) . .
C7 O3 Mn1 92.8(3) . .
C6 O4 Mn1 150.6(4) . .
C6 O5 Mn1 127.0(4) 7_666 .
C3 N2 C13 121.0(5) . 3_455
C3 N2 NH2 119.5 . .
C13 N2 NH2 119.5 3_455 .
C14 C5 C4 120.6(5) . .
C14 C5 C6 120.5(5) . .
C4 C5 C6 118.9(5) . .
N2 C3 C2 119.5(5) . .
N2 C3 C4 121.6(5) . 4_656
C2 C3 C4 119.0(5) . 4_656
C5 C14 C1 120.2(5) . 4_646
C5 C14 H14 119.9 . .
C1 C14 H14 119.9 4_646 .
C14 C1 C2 120.1(6) 4_656 .
C14 C1 C7 120.3(5) 4_656 .
C2 C1 C7 119.6(5) . .
C12 N1 C8 115.9(7) . .
C12 N1 Mn1 125.9(5) . .
C8 N1 Mn1 118.1(5) . .
C1 C2 C3 120.3(5) . .
C1 C2 H2 119.9 . .
C3 C2 H2 119.9 . .
C5 C4 C3 119.9(5) . 4_646
C5 C4 H4 120.1 . .
C3 C4 H4 120.1 4_646 .
O2 C7 O3 120.7(5) . .
O2 C7 C1 120.5(5) . .
O3 C7 C1 118.7(5) . .
O2 C7 Mn1 63.3(3) . .
O3 C7 Mn1 57.7(3) . .
C1 C7 Mn1 171.2(5) . .
N2 C13 C10 112.7(5) 3_545 .
N2 C13 H13A 109.0 3_545 .
C10 C13 H13A 109.0 . .
N2 C13 H13B 109.0 3_545 .
C10 C13 H13B 109.0 . .
H13A C13 H13B 107.8 . .
C11 C10 C9 115.9(7) . .
C11 C10 C13 122.5(6) . .
C9 C10 C13 121.6(6) . .
O4 C6 O5 124.4(5) . 7_666
O4 C6 C5 118.8(5) . .
O5 C6 C5 116.7(5) 7_666 .
C8 C9 C10 119.3(7) . .
C8 C9 H9 120.3 . .
C10 C9 H9 120.3 . .
C10 C11 C12 120.3(7) . .
C10 C11 H11 119.9 . .
C12 C11 H11 119.9 . .
N1 C12 C11 124.6(7) . .
N1 C12 H12 117.7 . .
C11 C12 H12 117.7 . .
N1 C8 C9 124.0(8) . .
N1 C8 H8 118.0 . .
C9 C8 H8 118.0 . .
C20 C19 H19A 120.0 . .
C20 C19 H19B 120.0 . .
H19A C19 H19B 120.0 . .
C21 C20 C19 121.7(7) . .
C21 C20 H20 118.9 . .
C19 C20 H20 119.3 . .
N4 C21 C20 177(3) . .
C15 N3 Mn1 172.4(8) . .
N3 C15 C16 175.1(5) . .
C17 C16 C15 120.4(6) . .
C17 C16 H16 119.8 . .
C15 C16 H16 119.8 . .
C16 C17 H17A 120.0 . .
C16 C17 H17B 120.0 . .
H17A C17 H17B 120.0 . .

loop_
_geom_bond_atom_site_label_1
_geom_bond_atom_site_label_2
_geom_bond_distance
_geom_bond_site_symmetry_2
Mn1 O4 2.080(4) .
Mn1 O5 2.100(4) .
Mn1 O3 2.200(4) .
Mn1 N1 2.262(6) .
Mn1 N3 2.300(8) .
Mn1 O2 2.324(4) .
Mn1 C7 2.599(6) .
O2 C7 1.249(6) .
O3 C7 1.280(7) .
O4 C6 1.250(7) .
O5 C6 1.264(7) 7_666
N2 C3 1.383(7) .
N2 C13 1.431(8) 3_455
N2 NH2 0.8600 .
C5 C14 1.372(8) .
C5 C4 1.394(8) .
C5 C6 1.504(7) .
C3 C2 1.397(8) .
C3 C4 1.402(8) 4_656
C14 C1 1.385(8) 4_646
C14 H14 0.9300 .
C1 C14 1.385(8) 4_656
C1 C2 1.392(8) .
C1 C7 1.500(8) .
N1 C12 1.290(10) .
N1 C8 1.318(11) .
C2 H2 0.9300 .
C4 C3 1.402(8) 4_646
C4 H4 0.9300 .
C13 N2 1.431(8) 3_545
C13 C10 1.505(9) .
C13 H13A 0.9700 .
C13 H13B 0.9700 .
C10 C11 1.358(10) .
C10 C9 1.376(11) .
C6 O5 1.264(7) 7_666
C9 C8 1.372(13) .
C9 H9 0.9300 .
C11 C12 1.366(11) .
C11 H11 0.9300 .
C12 H12 0.9300 .
C8 H8 0.9300 .
C19 C20 1.394(7) .
C19 H19A 0.9300 .
C19 H19B 0.9300 .
C20 C21 1.373(6) .
C20 H20 0.9300 .
C21 N4 1.17(4) .
N3 C15 1.168(8) .
C15 C16 1.393(10) .
C16 C17 1.379(7) .
C16 H16 0.9300 .
C17 H17A 0.9300 .
C17 H17B 0.9300 .

loop_
_geom_torsion_atom_site_label_1
_geom_torsion_atom_site_label_2
_geom_torsion_atom_site_label_3
_geom_torsion_atom_site_label_4
_geom_torsion
_geom_torsion_site_symmetry_1
_geom_torsion_site_symmetry_4
O4 Mn1 O2 C7 -11.7(7) . .
O5 Mn1 O2 C7 171.5(4) . .
O3 Mn1 O2 C7 -3.9(4) . .
N1 Mn1 O2 C7 -101.2(4) . .
N3 Mn1 O2 C7 84.5(4) . .
O4 Mn1 O3 C7 -179.4(4) . .
O5 Mn1 O3 C7 -6.3(7) . .
N1 Mn1 O3 C7 89.4(4) . .
N3 Mn1 O3 C7 -85.9(4) . .
O2 Mn1 O3 C7 3.8(4) . .
O5 Mn1 O4 C6 -93.3(8) . .
O3 Mn1 O4 C6 83.4(8) . .
N1 Mn1 O4 C6 179.4(8) . .
N3 Mn1 O4 C6 -5.0(8) . .
O2 Mn1 O4 C6 90.2(9) . .
C7 Mn1 O4 C6 83.1(8) . .
O4 Mn1 O5 C6 23.0(6) . 7_666
O3 Mn1 O5 C6 -149.9(5) . 7_666
N1 Mn1 O5 C6 112.5(5) . 7_666
N3 Mn1 O5 C6 -70.1(5) . 7_666
O2 Mn1 O5 C6 -158.4(5) . 7_666
C7 Mn1 O5 C6 -153.5(5) . 7_666
C13 N2 C3 C2 173.8(6) 3_455 .
C13 N2 C3 C4 -5.6(9) 3_455 4_656
C4 C5 C14 C1 0.1(10) . 4_646
C6 C5 C14 C1 179.1(6) . 4_646
O4 Mn1 N1 C12 -112.4(7) . .
O5 Mn1 N1 C12 138.7(7) . .
O3 Mn1 N1 C12 -14.3(7) . .
O2 Mn1 N1 C12 43.5(7) . .
C7 Mn1 N1 C12 15.3(7) . .
O4 Mn1 N1 C8 72.2(7) . .
O5 Mn1 N1 C8 -36.8(7) . .
O3 Mn1 N1 C8 170.3(7) . .
O2 Mn1 N1 C8 -131.9(7) . .
C7 Mn1 N1 C8 -160.1(7) . .
C14 C1 C2 C3 -2.0(10) 4_656 .
C7 C1 C2 C3 177.2(6) . .
N2 C3 C2 C1 -179.2(6) . .
C4 C3 C2 C1 0.2(9) 4_656 .
C14 C5 C4 C3 -1.9(9) . 4_646
C6 C5 C4 C3 179.1(5) . 4_646
Mn1 O2 C7 O3 6.6(6) . .
Mn1 O2 C7 C1 -170.9(6) . .
Mn1 O3 C7 O2 -7.0(7) . .
Mn1 O3 C7 C1 170.6(5) . .
C14 C1 C7 O2 179.4(6) 4_656 .
C2 C1 C7 O2 0.2(10) . .
C14 C1 C7 O3 1.9(10) 4_656 .
C2 C1 C7 O3 -177.4(6) . .
O4 Mn1 C7 O2 174.0(3) . .
O5 Mn1 C7 O2 -10.1(5) . .
O3 Mn1 C7 O2 173.3(6) . .
N1 Mn1 C7 O2 79.9(4) . .
N3 Mn1 C7 O2 -94.1(4) . .
O4 Mn1 C7 O3 0.7(5) . .
O5 Mn1 C7 O3 176.6(4) . .
N1 Mn1 C7 O3 -93.4(4) . .
N3 Mn1 C7 O3 92.6(5) . .
O2 Mn1 C7 O3 -173.3(6) . .
N2 C13 C10 C11 161.2(7) 3_545 .
N2 C13 C10 C9 -20.9(9) 3_545 .
Mn1 O4 C6 O5 91.0(9) . 7_666
Mn1 O4 C6 C5 -91.1(9) . .
C14 C5 C6 O4 -176.0(6) . .
C4 C5 C6 O4 2.9(9) . .
C14 C5 C6 O5 2.0(9) . 7_666
C4 C5 C6 O5 -179.0(6) . 7_666
C11 C10 C9 C8 1.7(14) . .
C13 C10 C9 C8 -176.4(9) . .
C9 C10 C11 C12 -1.0(14) . .
C13 C10 C11 C12 177.1(8) . .
C8 N1 C12 C11 -2.8(15) . .
Mn1 N1 C12 C11 -178.3(8) . .
C10 C11 C12 N1 1.6(17) . .
C12 N1 C8 C9 3.6(16) . .
Mn1 N1 C8 C9 179.4(9) . .
C10 C9 C8 N1 -3.2(18) . .
